data_7209717
loop_
_publ_author_name
'Patra, Ranjan'
'Titi, Hatem M.'
'Goldberg, Israel'

_publ_section_title
;
 Coordination polymers of flexible polycarboxylic acids with metal ions.
 V. polymeric frameworks of 5-(3,5-dicarboxybenzyloxy)-3-pyridine
 carboxylic acid with Cd(ii), Cu(ii), Co(ii), Mn(ii) and Ni(ii) ions;
 synthesis, structure, and magnetic properties
;
_journal_issue 15
_journal_name_full CrystEngComm
_journal_page_first 2863
_journal_paper_doi 10.1039/c3ce27023h
_journal_volume 15
_journal_year 2013
_chemical_formula_moiety 'C32 H32 Mn3 N2 O24'
_chemical_formula_sum 'C32 H32 Mn3 N2 O24'
_chemical_formula_weight 993.42
_chemical_name_systematic
;
?
;
_space_group_IT_number 14
_symmetry_cell_setting monoclinic
_symmetry_space_group_name_Hall '-P 2ybc'
_symmetry_space_group_name_H-M 'P 1 21/c 1'
_atom_sites_solution_hydrogens geom
_atom_sites_solution_primary direct
_atom_sites_solution_secondary difmap
_audit_creation_method SHELXL-97
_cell_angle_alpha 90.00
_cell_angle_beta 113.388(5)
_cell_angle_gamma 90.00
_cell_formula_units_Z 2
_cell_length_a 12.6630(14)
_cell_length_b 18.189(2)
_cell_length_c 12.5528(14)
_cell_measurement_reflns_used 4770
_cell_measurement_temperature 110(2)
_cell_measurement_theta_max 25.50
_cell_measurement_theta_min 1.75
_cell_volume 2653.7(5)
_computing_cell_refinement 'Saint, Bruker-AXS'
_computing_data_collection 'Apex2, Bruker-AXS'
_computing_data_reduction 'Saint, Bruker-AXS'
_computing_structure_refinement 'SHELXL-97 (Sheldrick, 2008)'
_computing_structure_solution 'SHELXS-97 (Sheldrick, 2008)'
_diffrn_ambient_temperature 110(2)
_diffrn_detector_area_resol_mean 1.75
_diffrn_measured_fraction_theta_full 0.966
_diffrn_measured_fraction_theta_max 0.966
_diffrn_measurement_device_type 'ApexDuo, Bruker-AXS'
_diffrn_measurement_method '0.5 deg. \f and \w scans'
_diffrn_radiation_monochromator graphite
_diffrn_radiation_source 'fine-focus sealed tube'
_diffrn_radiation_type MoK\a
_diffrn_radiation_wavelength 0.71069
_diffrn_reflns_av_R_equivalents 0.0259
_diffrn_reflns_av_sigmaI/netI 0.0348
_diffrn_reflns_limit_h_max 15
_diffrn_reflns_limit_h_min -11
_diffrn_reflns_limit_k_max 12
_diffrn_reflns_limit_k_min -22
_diffrn_reflns_limit_l_max 13
_diffrn_reflns_limit_l_min -15
_diffrn_reflns_number 9805
_diffrn_reflns_theta_full 25.50
_diffrn_reflns_theta_max 25.50
_diffrn_reflns_theta_min 1.75
_diffrn_standards_number 0
_exptl_absorpt_coefficient_mu 0.774
_exptl_absorpt_correction_T_max 0.9407
_exptl_absorpt_correction_T_min 0.8125
_exptl_absorpt_correction_type multi-scan
_exptl_absorpt_process_details 'Apex2, Bruker-AXS'
_exptl_crystal_colour colorless
_exptl_crystal_density_diffrn 1.243
_exptl_crystal_density_method 'not measured'
_exptl_crystal_description plate
_exptl_crystal_F_000 1010
_exptl_crystal_size_max 0.28
_exptl_crystal_size_mid 0.20
_exptl_crystal_size_min 0.08
_platon_squeeze_details
;
;
_refine_diff_density_max 1.398
_refine_diff_density_min -0.603
_refine_diff_density_rms 0.084
_refine_ls_extinction_method none
_refine_ls_goodness_of_fit_ref 0.978
_refine_ls_hydrogen_treatment constr
_refine_ls_matrix_type full
_refine_ls_number_parameters 276
_refine_ls_number_reflns 4770
_refine_ls_number_restraints 0
_refine_ls_restrained_S_all 0.978
_refine_ls_R_factor_all 0.0539
_refine_ls_R_factor_gt 0.0477
_refine_ls_shift/su_max 0.000
_refine_ls_shift/su_mean 0.000
_refine_ls_structure_factor_coef Fsqd
_refine_ls_weighting_details 'calc w=1/[\s^2^(Fo^2^)+(0.1210P)^2^+2.9093P] where P=(Fo^2^+2Fc^2^)/3'
_refine_ls_weighting_scheme calc
_refine_ls_wR_factor_gt 0.1593
_refine_ls_wR_factor_ref 0.1674
_reflns_number_gt 4085
_reflns_number_total 4770
_reflns_threshold_expression >2sigma(I)
_cod_data_source_file c3ce27023h.txt
_cod_data_source_block 4
_cod_original_sg_symbol_H-M 'P 21/c'
_cod_database_code 7209717

loop_
_symmetry_equiv_pos_as_xyz
'x, y, z'
'-x, y+1/2, -z+1/2'
'-x, -y, -z'
'x, -y-1/2, z-1/2'

loop_
_atom_site_label
_atom_site_type_symbol
_atom_site_fract_x
_atom_site_fract_y
_atom_site_fract_z
_atom_site_U_iso_or_equiv
_atom_site_adp_type
_atom_site_occupancy
_atom_site_symmetry_multiplicity
_atom_site_calc_flag
_atom_site_refinement_flags
Mn1 Mn -0.07290(4) -0.20909(3) 0.32266(5) 0.0319(2) Uani 1 1 d .
Mn2 Mn 0.5000 0.0000 0.5000 0.01173(19) Uani 1 2 d S
O3 O -0.23863(19) -0.22923(14) 0.3266(2) 0.0312(6) Uani 1 1 d .
O4 O 0.24592(16) 0.32849(11) 0.01997(17) 0.0204(4) Uani 1 1 d .
C5 C 0.2834(2) 0.28273(16) 0.1025(3) 0.0180(6) Uani 1 1 d .
C6 C 0.3903(2) 0.23879(15) 0.1188(2) 0.0146(6) Uani 1 1 d .
C7 C 0.4307(2) 0.18832(15) 0.2090(2) 0.0136(5) Uani 1 1 d .
H7 H 0.3914 0.1825 0.2591 0.016 Uiso 1 1 calc R
C8 C 0.5280(2) 0.14610(15) 0.2269(2) 0.0145(6) Uani 1 1 d .
C9 C 0.5663(2) 0.08884(15) 0.3217(2) 0.0166(6) Uani 1 1 d .
O10 O 0.65458(18) 0.05075(13) 0.3346(2) 0.0307(6) Uani 1 1 d .
O11 O 0.50565(17) 0.08164(11) 0.37900(17) 0.0191(4) Uani 1 1 d .
C12 C 0.5861(2) 0.15565(15) 0.1539(2) 0.0148(6) Uani 1 1 d .
H12 H 0.6536 0.1278 0.1668 0.018 Uiso 1 1 calc R
C13 C 0.5462(2) 0.20556(15) 0.0624(2) 0.0140(6) Uani 1 1 d .
C14 C 0.4482(2) 0.24758(15) 0.0457(2) 0.0151(6) Uani 1 1 d .
H14 H 0.4211 0.2823 -0.0159 0.018 Uiso 1 1 calc R
C15 C 0.3915(2) -0.21303(15) 0.0173(2) 0.0155(6) Uani 1 1 d .
H15A H 0.3084 -0.2030 -0.0251 0.019 Uiso 1 1 calc R
H15B H 0.4010 -0.2633 0.0501 0.019 Uiso 1 1 calc R
O16 O 0.44330(16) -0.15915(11) 0.10894(16) 0.0180(4) Uani 1 1 d .
C17 C 0.3915(2) -0.14971(15) 0.1847(2) 0.0144(6) Uani 1 1 d .
C18 C 0.2944(2) -0.18663(16) 0.1822(2) 0.0155(6) Uani 1 1 d .
H18 H 0.2588 -0.2234 0.1255 0.019 Uiso 1 1 calc R
C19 C 0.2502(2) -0.16869(16) 0.2645(2) 0.0181(6) Uani 1 1 d .
C20 C 0.1425(3) -0.20567(19) 0.2614(3) 0.0247(7) Uani 1 1 d .
O21 O 0.0985(2) -0.18359(19) 0.3285(3) 0.0538(9) Uani 1 1 d .
O22 O 0.1039(2) -0.25836(14) 0.1910(2) 0.0328(6) Uani 1 1 d .
C23 C 0.3070(2) -0.11590(16) 0.3481(2) 0.0167(6) Uani 1 1 d .
H23 H 0.2770 -0.1039 0.4043 0.020 Uiso 1 1 calc R
N24 N 0.4023(2) -0.08127(13) 0.35248(19) 0.0157(5) Uani 1 1 d .
C25 C 0.4434(2) -0.09749(15) 0.2720(2) 0.0160(6) Uani 1 1 d .
H25 H 0.5102 -0.0726 0.2742 0.019 Uiso 1 1 calc R
O26 O 0.66649(16) -0.03946(11) 0.50721(16) 0.0166(4) Uani 1 1 d .
H26A H 0.6809 -0.0114 0.4556 0.025 Uiso 1 1 d R
H26B H 0.6981 -0.0840 0.5089 0.025 Uiso 1 1 d R
O27 O -0.0607(2) -0.11792(18) 0.4415(3) 0.0521(8) Uani 1 1 d .
H27A H -0.1026 -0.1277 0.4833 0.078 Uiso 1 1 d R
H27B H 0.0107 -0.1069 0.4928 0.078 Uiso 1 1 d R
O28 O 0.0051(3) -0.2889(2) 0.4620(3) 0.0591(9) Uani 1 1 d .
H28A H 0.0542 -0.2594 0.5171 0.089 Uiso 1 1 d R
H28B H 0.0474 -0.3248 0.4489 0.089 Uiso 1 1 d R
O29 O -0.09155(19) -0.30327(14) 0.2075(2) 0.0306(5) Uani 1 1 d .
H29A H -0.1507 -0.3090 0.1383 0.046 Uiso 1 1 d R
H29B H -0.0277 -0.3046 0.1926 0.046 Uiso 1 1 d R
O30 O -0.1478(3) -0.1430(2) 0.1713(3) 0.0787(12) Uani 1 1 d .
C31A C -0.2329(10) -0.1068(7) 0.1490(10) 0.069(3) Uiso 0.50 1 d P
C31B C -0.1777(11) -0.1174(7) 0.0825(11) 0.074(3) Uiso 0.50 1 d P

loop_
_atom_site_aniso_label
_atom_site_aniso_U_11
_atom_site_aniso_U_22
_atom_site_aniso_U_33
_atom_site_aniso_U_23
_atom_site_aniso_U_13
_atom_site_aniso_U_12
Mn1 0.0228(3) 0.0421(4) 0.0414(4) -0.0114(2) 0.0240(2) -0.0092(2)
Mn2 0.0150(3) 0.0130(3) 0.0099(3) 0.0006(2) 0.0078(2) 0.0007(2)
O3 0.0233(11) 0.0449(14) 0.0350(13) -0.0195(11) 0.0216(10) -0.0165(10)
O4 0.0166(10) 0.0209(10) 0.0233(10) 0.0063(9) 0.0074(8) 0.0000(8)
C5 0.0126(13) 0.0182(14) 0.0241(15) -0.0007(12) 0.0081(11) -0.0018(11)
C6 0.0118(12) 0.0158(13) 0.0155(13) -0.0022(11) 0.0048(10) -0.0025(10)
C7 0.0152(12) 0.0176(14) 0.0121(12) -0.0031(10) 0.0096(10) -0.0046(11)
C8 0.0152(13) 0.0146(13) 0.0139(12) -0.0011(10) 0.0059(10) -0.0021(10)
C9 0.0172(13) 0.0162(13) 0.0170(13) 0.0005(11) 0.0075(11) -0.0012(11)
O10 0.0239(11) 0.0322(13) 0.0444(14) 0.0220(11) 0.0225(10) 0.0122(10)
O11 0.0253(10) 0.0200(10) 0.0177(10) 0.0080(8) 0.0146(8) 0.0052(8)
C12 0.0154(13) 0.0151(13) 0.0152(12) -0.0030(11) 0.0076(10) -0.0001(11)
C13 0.0162(13) 0.0155(13) 0.0124(13) -0.0034(10) 0.0078(10) -0.0028(10)
C14 0.0159(13) 0.0170(14) 0.0121(12) -0.0016(10) 0.0051(10) -0.0029(11)
C15 0.0191(13) 0.0178(14) 0.0136(13) -0.0030(11) 0.0107(11) -0.0033(11)
O16 0.0206(10) 0.0234(11) 0.0152(9) -0.0056(8) 0.0128(8) -0.0061(8)
C17 0.0158(13) 0.0170(13) 0.0122(12) 0.0035(10) 0.0076(10) 0.0024(11)
C18 0.0144(13) 0.0186(14) 0.0139(13) -0.0021(11) 0.0061(10) -0.0007(11)
C19 0.0135(13) 0.0229(15) 0.0198(14) -0.0029(12) 0.0085(11) 0.0006(12)
C20 0.0161(14) 0.0378(18) 0.0253(16) -0.0097(13) 0.0137(12) -0.0068(13)
O21 0.0366(14) 0.081(2) 0.0648(19) -0.0458(17) 0.0419(14) -0.0319(15)
O22 0.0303(12) 0.0427(14) 0.0364(13) -0.0189(11) 0.0248(10) -0.0170(11)
C23 0.0149(13) 0.0234(15) 0.0144(12) -0.0041(11) 0.0088(10) 0.0006(11)
N24 0.0185(11) 0.0177(12) 0.0130(11) 0.0011(9) 0.0084(9) 0.0007(9)
C25 0.0178(13) 0.0184(14) 0.0131(12) 0.0006(11) 0.0075(10) -0.0008(11)
O26 0.0199(10) 0.0172(10) 0.0170(9) 0.0049(8) 0.0118(8) 0.0042(8)
O27 0.0273(13) 0.0651(19) 0.074(2) -0.0367(17) 0.0312(13) -0.0225(13)
O28 0.0472(18) 0.081(2) 0.0443(17) -0.0022(16) 0.0127(14) 0.0105(16)
O29 0.0228(11) 0.0450(14) 0.0266(12) -0.0059(10) 0.0125(9) -0.0053(10)
O30 0.071(2) 0.084(3) 0.074(2) 0.035(2) 0.0217(19) -0.017(2)

loop_
_atom_type_symbol
_atom_type_description
_atom_type_scat_dispersion_real
_atom_type_scat_dispersion_imag
_atom_type_scat_source
C C 0.0033 0.0016 'International Tables Vol C Tables 4.2.6.8 and 6.1.1.4'
H H 0.0000 0.0000 'International Tables Vol C Tables 4.2.6.8 and 6.1.1.4'
N N 0.0061 0.0033 'International Tables Vol C Tables 4.2.6.8 and 6.1.1.4'
O O 0.0106 0.0060 'International Tables Vol C Tables 4.2.6.8 and 6.1.1.4'
Mn Mn 0.3368 0.7283 'International Tables Vol C Tables 4.2.6.8 and 6.1.1.4'

loop_
_geom_angle_atom_site_label_1
_geom_angle_atom_site_label_2
_geom_angle_atom_site_label_3
_geom_angle
_geom_angle_site_symmetry_1
_geom_angle_site_symmetry_3
O30 Mn1 O3 91.34(13) . .
O30 Mn1 O28 172.09(16) . .
O3 Mn1 O28 90.23(11) . .
O30 Mn1 O21 89.69(15) . .
O3 Mn1 O21 176.20(9) . .
O28 Mn1 O21 89.24(14) . .
O30 Mn1 O29 87.67(14) . .
O3 Mn1 O29 91.79(9) . .
O28 Mn1 O29 84.53(11) . .
O21 Mn1 O29 91.90(9) . .
O30 Mn1 O27 93.79(16) . .
O3 Mn1 O27 85.39(9) . .
O28 Mn1 O27 94.06(13) . .
O21 Mn1 O27 90.90(10) . .
O29 Mn1 O27 176.85(10) . .
O11 Mn2 O11 180.0 . 3_656
O11 Mn2 O26 92.63(7) . 3_656
O11 Mn2 O26 87.37(7) 3_656 3_656
O11 Mn2 O26 87.37(7) . .
O11 Mn2 O26 92.63(7) 3_656 .
O26 Mn2 O26 180.0 3_656 .
O11 Mn2 N24 91.90(8) . .
O11 Mn2 N24 88.10(8) 3_656 .
O26 Mn2 N24 88.65(8) 3_656 .
O26 Mn2 N24 91.35(8) . .
O11 Mn2 N24 88.10(8) . 3_656
O11 Mn2 N24 91.90(8) 3_656 3_656
O26 Mn2 N24 91.35(8) 3_656 3_656
O26 Mn2 N24 88.65(8) . 3_656
N24 Mn2 N24 180.0 . 3_656
C5 O3 Mn1 135.18(19) 2_545 .
O3 C5 O4 124.7(3) 2 .
O3 C5 C6 116.5(2) 2 .
O4 C5 C6 118.9(2) . .
C7 C6 C14 119.6(2) . .
C7 C6 C5 118.6(2) . .
C14 C6 C5 121.8(2) . .
C6 C7 C8 120.8(2) . .
C6 C7 H7 119.6 . .
C8 C7 H7 119.6 . .
C7 C8 C12 119.3(2) . .
C7 C8 C9 119.7(2) . .
C12 C8 C9 121.0(2) . .
O11 C9 O10 125.5(3) . .
O11 C9 C8 116.5(2) . .
O10 C9 C8 117.9(2) . .
C9 O11 Mn2 132.88(18) . .
C13 C12 C8 120.6(2) . .
C13 C12 H12 119.7 . .
C8 C12 H12 119.7 . .
C12 C13 C14 119.3(2) . .
C12 C13 C15 119.5(2) . 3_655
C14 C13 C15 121.1(2) . 3_655
C6 C14 C13 120.3(3) . .
C6 C14 H14 119.8 . .
C13 C14 H14 119.8 . .
O16 C15 C13 105.9(2) . 3_655
O16 C15 H15A 110.6 . .
C13 C15 H15A 110.6 3_655 .
O16 C15 H15B 110.6 . .
C13 C15 H15B 110.6 3_655 .
H15A C15 H15B 108.7 . .
C17 O16 C15 116.5(2) . .
O16 C17 C18 126.1(2) . .
O16 C17 C25 115.1(2) . .
C18 C17 C25 118.8(2) . .
C17 C18 C19 118.8(2) . .
C17 C18 H18 120.6 . .
C19 C18 H18 120.6 . .
C23 C19 C18 118.7(3) . .
C23 C19 C20 121.2(2) . .
C18 C19 C20 120.1(3) . .
O21 C20 O22 124.4(3) . .
O21 C20 C19 118.8(3) . .
O22 C20 C19 116.8(3) . .
C20 O21 Mn1 127.7(2) . .
N24 C23 C19 122.7(2) . .
N24 C23 H23 118.6 . .
C19 C23 H23 118.6 . .
C25 N24 C23 118.5(2) . .
C25 N24 Mn2 120.11(19) . .
C23 N24 Mn2 121.33(18) . .
N24 C25 C17 122.5(3) . .
N24 C25 H25 118.7 . .
C17 C25 H25 118.7 . .
Mn2 O26 H26A 104.5 . .
Mn2 O26 H26B 134.9 . .
H26A O26 H26B 108.3 . .
Mn1 O27 H27A 110.4 . .
Mn1 O27 H27B 115.8 . .
H27A O27 H27B 106.5 . .
Mn1 O28 H28A 100.0 . .
Mn1 O28 H28B 116.7 . .
H28A O28 H28B 107.1 . .
Mn1 O29 H29A 123.8 . .
Mn1 O29 H29B 106.8 . .
H29A O29 H29B 105.6 . .

loop_
_geom_bond_atom_site_label_1
_geom_bond_atom_site_label_2
_geom_bond_distance
_geom_bond_site_symmetry_2
Mn1 O30 2.127(4) .
Mn1 O3 2.150(2) .
Mn1 O28 2.184(3) .
Mn1 O21 2.192(2) .
Mn1 O29 2.193(2) .
Mn1 O27 2.194(3) .
Mn2 O11 2.1455(19) .
Mn2 O11 2.1456(19) 3_656
Mn2 O26 2.1947(19) 3_656
Mn2 O26 2.1947(19) .
Mn2 N24 2.308(2) .
Mn2 N24 2.308(2) 3_656
O3 C5 1.250(4) 2_545
O4 C5 1.265(4) .
C5 O3 1.251(4) 2
C5 C6 1.514(4) .
C6 C7 1.388(4) .
C6 C14 1.393(4) .
C7 C8 1.392(4) .
C7 H7 0.9500 .
C8 C12 1.395(4) .
C8 C9 1.509(4) .
C9 O11 1.251(3) .
C9 O10 1.269(4) .
C12 C13 1.392(4) .
C12 H12 0.9500 .
C13 C14 1.400(4) .
C13 C15 1.507(4) 3_655
C14 H14 0.9500 .
C15 O16 1.454(3) .
C15 C13 1.507(4) 3_655
C15 H15A 0.9900 .
C15 H15B 0.9900 .
O16 C17 1.364(3) .
C17 C18 1.390(4) .
C17 C25 1.401(4) .
C18 C19 1.394(4) .
C18 H18 0.9500 .
C19 C23 1.393(4) .
C19 C20 1.508(4) .
C20 O21 1.246(4) .
C20 O22 1.263(4) .
C23 N24 1.343(4) .
C23 H23 0.9500 .
N24 C25 1.339(4) .
C25 H25 0.9500 .
O26 H26A 0.8990 .
O26 H26B 0.8994 .
O27 H27A 0.9002 .
O27 H27B 0.9002 .
O28 H28A 0.9011 .
O28 H28B 0.9002 .
O29 H29A 0.8996 .
O29 H29B 0.8997 .
O30 C31B 1.126(13) .
O30 C31A 1.197(12) .

loop_
_geom_hbond_atom_site_label_D
_geom_hbond_atom_site_label_H
_geom_hbond_atom_site_label_A
_geom_hbond_distance_DH
_geom_hbond_distance_HA
_geom_hbond_distance_DA
_geom_hbond_angle_DHA
_geom_hbond_site_symmetry_A
O26 H26A O10 0.90 1.81 2.674(3) 159 .
O26 H26B O4 0.90 1.84 2.723(3) 168 2_645
O27 H27A O4 0.90 1.97 2.755(3) 145 2_545
O28 H28A O22 0.90 2.04 2.778(4) 138 4_556
O29 H29A O4 0.90 1.90 2.784(3) 166 3
O29 H29B O22 0.90 1.87 2.691(3) 150 .

loop_
_platon_squeeze_void_nr
_platon_squeeze_void_average_x
_platon_squeeze_void_average_y
_platon_squeeze_void_average_z
_platon_squeeze_void_volume
_platon_squeeze_void_count_electrons
_platon_squeeze_void_content
1 0.000 0.000 -0.003 438 138 ' '
2 -0.051 0.500 -0.497 438 138 ' '
